data_2204153
loop_
_publ_author_name
'Yong-Hong Wen'
'Shu-Sheng Zhang'
'Bao-Hui Yu'
'Xue-Mei Li'

_publ_section_title
;
 1,4-Bis(4-methoxyphenyl)piperazine-2,5-dione
;
_journal_issue 9
_journal_name_full 'Acta Crystallographica Section E'
_journal_page_first o1494
_journal_page_last o1496
_journal_paper_doi 10.1107/S1600536804018914
_journal_volume 60
_journal_year 2004
_chemical_formula_iupac 'C18 H18 N2 O4'
_chemical_formula_moiety 'C18 H18 N2 O4'
_chemical_formula_sum 'C18 H18 N2 O4'
_chemical_formula_weight 326.24
_chemical_name_systematic
;
1,4-Bis(4-methoxyphenyl)piperazine-2,5-dione
;
_space_group_IT_number 14
_symmetry_cell_setting monoclinic
_symmetry_space_group_name_Hall '-P 2ybc'
_symmetry_space_group_name_H-M 'P 1 21/c 1'
_atom_sites_solution_hydrogens geom
_atom_sites_solution_primary direct
_atom_sites_solution_secondary difmap
_audit_creation_method SHELXL-97
_cell_angle_alpha 90.00
_cell_angle_beta 92.687(2)
_cell_angle_gamma 90.00
_cell_formula_units_Z 2
_cell_length_a 16.9231(17)
_cell_length_b 5.8166(6)
_cell_length_c 8.0580(8)
_cell_measurement_reflns_used 4504
_cell_measurement_temperature 293(2)
_cell_measurement_theta_max 26.05
_cell_measurement_theta_min 2.41
_cell_volume 792.32(14)
_computing_cell_refinement 'SAINT (Siemens, 1996)'
_computing_data_collection 'SMART (Siemens, 1996)'
_computing_data_reduction SAINT
_computing_molecular_graphics SHELXTL
_computing_publication_material
;
SHELXTL, PARST (Nardelli, 1995) and PLATON (Spek, 1990)
;
_computing_structure_refinement SHELXTL
_computing_structure_solution 'SHELXTL (Sheldrick, 1997)'
_diffrn_ambient_temperature 293(2)
_diffrn_detector_area_resol_mean 8.33
_diffrn_measured_fraction_theta_full 0.997
_diffrn_measured_fraction_theta_max 0.997
_diffrn_measurement_device_type
;
Simens SMART 1000 CCD area-detector diffractometer
;
_diffrn_measurement_method '\w scans'
_diffrn_radiation_monochromator graphite
_diffrn_radiation_source 'fine-focus sealed tube'
_diffrn_radiation_type MoK\a
_diffrn_radiation_wavelength 0.71073
_diffrn_reflns_av_R_equivalents 0.0177
_diffrn_reflns_av_sigmaI/netI 0.0204
_diffrn_reflns_limit_h_max 20
_diffrn_reflns_limit_h_min -18
_diffrn_reflns_limit_k_max 6
_diffrn_reflns_limit_k_min -7
_diffrn_reflns_limit_l_max 9
_diffrn_reflns_limit_l_min -8
_diffrn_reflns_number 4225
_diffrn_reflns_theta_full 26.05
_diffrn_reflns_theta_max 26.05
_diffrn_reflns_theta_min 2.41
_diffrn_standards_decay_% 0
_diffrn_standards_interval_count 0
_diffrn_standards_number 0
_exptl_absorpt_coefficient_mu 0.098
_exptl_absorpt_correction_T_max 0.9817
_exptl_absorpt_correction_T_min 0.9601
_exptl_absorpt_correction_type empirical
_exptl_absorpt_process_details '(SADABS; Sheldrick, 1996)'
_exptl_crystal_colour colorless
_exptl_crystal_density_diffrn 1.368
_exptl_crystal_density_method 'not measured'
_exptl_crystal_description Column
_exptl_crystal_F_000 344
_exptl_crystal_size_max 0.42
_exptl_crystal_size_mid 0.21
_exptl_crystal_size_min 0.19
_refine_diff_density_max 0.154
_refine_diff_density_min -0.151
_refine_ls_extinction_coef 0.028(5)
_refine_ls_extinction_expression Fc^*^=kFc[1+0.001xFc^2^\l^3^/sin(2\q)]^-1/4^
_refine_ls_extinction_method SHELXL97
_refine_ls_goodness_of_fit_ref 1.042
_refine_ls_hydrogen_treatment refall
_refine_ls_matrix_type full
_refine_ls_number_parameters 146
_refine_ls_number_reflns 1557
_refine_ls_number_restraints 0
_refine_ls_restrained_S_all 1.042
_refine_ls_R_factor_all 0.0493
_refine_ls_R_factor_gt 0.0423
_refine_ls_shift/su_max 0.000
_refine_ls_shift/su_mean 0.000
_refine_ls_structure_factor_coef Fsqd
_refine_ls_weighting_details 'calc w=1/[\s^2^(Fo^2^)+(0.0631P)^2^+0.1534P] where P=(Fo^2^+2Fc^2^)/3'
_refine_ls_weighting_scheme calc
_refine_ls_wR_factor_gt 0.1129
_refine_ls_wR_factor_ref 0.1194
_reflns_number_gt 1318
_reflns_number_total 1557
_reflns_threshold_expression I>2\s(I)
_cod_data_source_file cv6347.cif
_cod_data_source_block I
_cod_depositor_comments
;
The following automatic conversions were performed:
'_symmetry_cell_setting' value 'Monoclinic' changed to 'monoclinic'
according to '/home/saulius/struct/CIF-dictionaries/cif_core.dic'
dictionary named 'cif_core.dic' version 2.4.1 from 2010-06-29.

Automatic conversion script
Id: cif_fix_enum 1527 2010-12-29 10:47:43Z saulius 

The following automatic conversions were performed:

'_symmetry_cell_setting' value 'Monoclinic' changed to 'monoclinic'
according to /home/saulius/struct/CIF-dictionaries/cif_core.dic
dictionary named 'cif_core.dic' version 2.4.1 from 2010-06-29.

Automatic conversion script
Id: cif_fix_values 1715 2011-07-08 13:25:40Z adriana 
;
_cod_original_sg_symbol_H-M 'P 21/c'
_cod_database_code 2204153
_cod_database_fobs_code 2204153

loop_
_symmetry_equiv_pos_as_xyz
'x, y, z'
'-x, y+1/2, -z+1/2'
'-x, -y, -z'
'x, -y-1/2, z-1/2'

loop_
_atom_site_label
_atom_site_fract_x
_atom_site_fract_y
_atom_site_fract_z
_atom_site_U_iso_or_equiv
_atom_site_adp_type
_atom_site_calc_flag
_atom_site_occupancy
_atom_site_type_symbol
O1 0.91274(6) 0.0420(2) 0.59156(18) 0.0707(4) Uani d 1 O
O2 0.57510(6) -0.32730(17) 0.67867(14) 0.0527(3) Uani d 1 O
N1 0.58278(6) 0.00831(18) 0.53827(14) 0.0372(3) Uani d 1 N
C1 0.95255(12) 0.2387(4) 0.6576(4) 0.0768(6) Uani d 1 C
H1C 1.0084(14) 0.206(4) 0.650(3) 0.093(7) Uiso d 1 H
H1B 0.9340(12) 0.385(4) 0.591(3) 0.091(7) Uiso d 1 H
H1A 0.9410(14) 0.268(4) 0.772(4) 0.115(9) Uiso d 1 H
C2 0.83149(8) 0.0451(3) 0.5847(2) 0.0491(4) Uani d 1 C
C3 0.79465(9) -0.1439(3) 0.5095(2) 0.0543(4) Uani d 1 C
H3 0.8273(10) -0.268(3) 0.466(2) 0.067(5) Uiso d 1 H
C4 0.71347(9) -0.1567(3) 0.4950(2) 0.0481(4) Uani d 1 C
H4 0.6873(9) -0.286(3) 0.439(2) 0.054(4) Uiso d 1 H
C5 0.66774(8) 0.0189(2) 0.55692(16) 0.0387(4) Uani d 1 C
C6 0.70421(9) 0.2080(3) 0.62934(19) 0.0460(4) Uani d 1 C
H6 0.6719(10) 0.332(3) 0.668(2) 0.062(5) Uiso d 1 H
C7 0.78627(9) 0.2220(3) 0.6440(2) 0.0509(4) Uani d 1 C
H7 0.8099(10) 0.355(3) 0.693(2) 0.068(5) Uiso d 1 H
C8 0.54371(8) 0.1941(2) 0.44506(19) 0.0397(4) Uani d 1 C
H8B 0.5690(10) 0.213(3) 0.340(2) 0.057(5) Uiso d 1 H
C9 0.54327(8) -0.1734(2) 0.59541(16) 0.0372(3) Uani d 1 C
H8A 0.5512(9) 0.338(3) 0.506(2) 0.058(5) Uiso d 1 H

loop_
_atom_site_aniso_label
_atom_site_aniso_U_11
_atom_site_aniso_U_22
_atom_site_aniso_U_33
_atom_site_aniso_U_12
_atom_site_aniso_U_13
_atom_site_aniso_U_23
O1 0.0371(6) 0.0754(9) 0.0992(10) 0.0025(6) -0.0018(6) -0.0069(7)
O2 0.0495(6) 0.0455(6) 0.0619(7) 0.0015(4) -0.0088(5) 0.0178(5)
N1 0.0361(6) 0.0341(6) 0.0411(6) 0.0019(4) -0.0005(5) 0.0023(4)
C1 0.0435(10) 0.0915(16) 0.0948(17) -0.0083(10) -0.0042(10) -0.0103(13)
C2 0.0377(8) 0.0561(9) 0.0534(9) 0.0031(6) 0.0005(6) 0.0048(7)
C3 0.0455(8) 0.0479(9) 0.0696(11) 0.0098(7) 0.0033(7) -0.0036(8)
C4 0.0455(8) 0.0406(8) 0.0579(9) 0.0039(6) -0.0016(7) -0.0054(7)
C5 0.0378(7) 0.0398(7) 0.0382(7) 0.0015(5) 0.0001(5) 0.0036(5)
C6 0.0422(8) 0.0451(8) 0.0511(9) 0.0009(6) 0.0053(6) -0.0071(6)
C7 0.0456(9) 0.0528(9) 0.0543(9) -0.0062(7) 0.0013(7) -0.0085(7)
C8 0.0423(8) 0.0312(7) 0.0453(8) 0.0018(5) -0.0005(6) 0.0043(6)
C9 0.0430(7) 0.0332(7) 0.0352(7) 0.0022(5) -0.0002(5) 0.0001(5)

loop_
_atom_type_symbol
_atom_type_description
_atom_type_scat_dispersion_real
_atom_type_scat_dispersion_imag
_atom_type_scat_source
C C 0.0033 0.0016 'International Tables Vol C Tables 4.2.6.8 and 6.1.1.4'
H H 0.0000 0.0000 'International Tables Vol C Tables 4.2.6.8 and 6.1.1.4'
N N 0.0061 0.0033 'International Tables Vol C Tables 4.2.6.8 and 6.1.1.4'
O O 0.0106 0.0060 'International Tables Vol C Tables 4.2.6.8 and 6.1.1.4'

loop_
_geom_angle_atom_site_label_1
_geom_angle_atom_site_label_2
_geom_angle_atom_site_label_3
_geom_angle_site_symmetry_1
_geom_angle_site_symmetry_3
_geom_angle
_geom_angle_publ_flag
C2 O1 C1 . . 117.45(14) yes
C9 N1 C5 . . 120.56(11) yes
C9 N1 C8 . . 122.62(11) yes
C5 N1 C8 . . 116.67(10) yes
O1 C1 H1C . . 105.4(13) ?
O1 C1 H1B . . 109.7(12) ?
H1C C1 H1B . . 113.3(18) ?
O1 C1 H1A . . 112.7(15) ?
H1C C1 H1A . . 110(2) ?
H1B C1 H1A . . 106.0(19) ?
O1 C2 C7 . . 124.48(14) ?
O1 C2 C3 . . 115.77(13) ?
C7 C2 C3 . . 119.74(14) ?
C4 C3 C2 . . 120.40(14) ?
C4 C3 H3 . . 120.4(10) ?
C2 C3 H3 . . 119.2(10) ?
C3 C4 C5 . . 120.07(14) ?
C3 C4 H4 . . 120.9(9) ?
C5 C4 H4 . . 119.0(9) ?
C6 C5 C4 . . 119.57(13) ?
C6 C5 N1 . . 120.25(12) ?
C4 C5 N1 . . 120.11(12) ?
C5 C6 C7 . . 120.56(14) ?
C5 C6 H6 . . 118.9(10) ?
C7 C6 H6 . . 120.5(10) ?
C2 C7 C6 . . 119.64(14) ?
C2 C7 H7 . . 121.4(11) ?
C6 C7 H7 . . 119.0(11) ?
N1 C8 C9 . 3_656 118.06(11) ?
N1 C8 H8B . . 108.9(10) ?
C9 C8 H8B 3_656 . 106.7(10) ?
N1 C8 H8A . . 109.5(10) ?
C9 C8 H8A 3_656 . 106.3(9) ?
H8B C8 H8A . . 106.8(13) ?
O2 C9 N1 . . 123.24(12) ?
O2 C9 C8 . 3_656 117.51(12) ?
N1 C9 C8 . 3_656 119.24(11) ?

loop_
_geom_bond_atom_site_label_1
_geom_bond_atom_site_label_2
_geom_bond_site_symmetry_2
_geom_bond_distance
_geom_bond_publ_flag
O1 C2 . 1.3736(18) yes
O1 C1 . 1.419(2) yes
O2 C9 . 1.2278(16) yes
N1 C9 . 1.3436(17) yes
N1 C5 . 1.4399(17) yes
N1 C8 . 1.4569(16) yes
C1 H1C . 0.97(2) ?
C1 H1B . 1.04(2) ?
C1 H1A . 0.96(3) ?
C2 C7 . 1.381(2) ?
C2 C3 . 1.389(2) ?
C3 C4 . 1.375(2) ?
C3 H3 . 0.984(18) ?
C4 C5 . 1.3883(19) ?
C4 H4 . 0.972(16) ?
C5 C6 . 1.3776(19) ?
C6 C7 . 1.391(2) ?
C6 H6 . 0.966(18) ?
C7 H7 . 0.946(18) ?
C8 C9 3_656 1.4974(19) ?
C8 H8B . 0.974(19) ?
C8 H8A . 0.976(18) ?
C9 C8 3_656 1.4974(19) ?

loop_
_geom_hbond_atom_site_label_D
_geom_hbond_atom_site_label_H
_geom_hbond_atom_site_label_A
_geom_hbond_site_symmetry_A
_geom_hbond_distance_DH
_geom_hbond_distance_HA
_geom_hbond_distance_DA
_geom_hbond_angle_DHA
_geom_hbond_publ_flag
C6 H6 O2 1_565 0.970(10) 2.580(10) 3.510(2) 163.0(10) no
C8 H8A O2 1_565 0.980(10) 2.420(10) 3.3890(10) 174.0(10) yes
C8 H8B O2 4_555 0.970(10) 2.600(10) 3.0900(10) 111.0(10) no

loop_
_geom_torsion_atom_site_label_1
_geom_torsion_atom_site_label_2
_geom_torsion_atom_site_label_3
_geom_torsion_atom_site_label_4
_geom_torsion_site_symmetry_4
_geom_torsion
C1 O1 C2 C7 . -2.9(3)
C1 O1 C2 C3 . 175.98(18)
O1 C2 C3 C4 . -179.43(15)
C7 C2 C3 C4 . -0.5(2)
C2 C3 C4 C5 . -0.5(2)
C3 C4 C5 C6 . 1.5(2)
C3 C4 C5 N1 . 178.51(13)
C9 N1 C5 C6 . -126.95(14)
C8 N1 C5 C6 . 57.35(17)
C9 N1 C5 C4 . 56.05(18)
C8 N1 C5 C4 . -119.65(14)
C4 C5 C6 C7 . -1.4(2)
N1 C5 C6 C7 . -178.39(13)
O1 C2 C7 C6 . 179.45(14)
C3 C2 C7 C6 . 0.6(2)
C5 C6 C7 C2 . 0.3(2)
C9 N1 C8 C9 3_656 -3.3(2)
C5 N1 C8 C9 3_656 172.34(11)
C5 N1 C9 O2 . 7.0(2)
C8 N1 C9 O2 . -177.56(13)
C5 N1 C9 C8 3_656 -172.13(11)
C8 N1 C9 C8 3_656 3.3(2)
